data_4108546
loop_
_publ_author_name
'Doris Pun'
'Christopher A. Bradley'
'Emil Lobkovsky'
'Ivan Keresztes'
'Paul J. Chirik'

_publ_section_title
;
 N2 Hydrogenation from Activated End-On Bis(indenyl) Zirconium Dinitrogen
 Complexes
;
_journal_name_full 'Journal of the American Chemical Society'
_journal_page_first 14046
_journal_page_last 14047
_journal_paper_doi 10.1021/ja8048332
_journal_volume 130
_journal_year 2008
_chemical_formula_sum 'C52 H60 I2 N2 Na2 Zr2'
_chemical_formula_weight 1195.24
_chemical_name_systematic
;
 ?
;
_space_group_IT_number 60
_symmetry_cell_setting orthorhombic
_symmetry_space_group_name_Hall '-P 2n 2ab'
_symmetry_space_group_name_H-M 'P b c n'
_atom_sites_solution_hydrogens geom
_atom_sites_solution_primary direct
_atom_sites_solution_secondary difmap
_audit_creation_method SHELXL-97
_cell_angle_alpha 90.00
_cell_angle_beta 90.00
_cell_angle_gamma 90.00
_cell_formula_units_Z 4
_cell_length_a 16.8732(8)
_cell_length_b 18.0144(7)
_cell_length_c 17.8583(8)
_cell_measurement_reflns_used 4119
_cell_measurement_temperature 173(2)
_cell_measurement_theta_max 24.38
_cell_measurement_theta_min 2.41
_cell_volume 5428.2(4)
_computing_cell_refinement 'Bruker SAINT+'
_computing_data_collection 'Bruker APEX2'
_computing_data_reduction 'Bruker SAINT+'
_computing_molecular_graphics 'Bruker SHELXTL'
_computing_publication_material 'Bruker SHELXTL'
_computing_structure_refinement 'SHELXL-97 (Sheldrick, 1997)'
_computing_structure_solution 'SHELXS-97 (Sheldrick, 1990)'
_diffrn_ambient_temperature 173(2)
_diffrn_measured_fraction_theta_full 0.999
_diffrn_measured_fraction_theta_max 0.999
_diffrn_measurement_device_type 'Bruker X8 APEX II diffractometer'
_diffrn_measurement_method 'phi and omega scans'
_diffrn_radiation_monochromator graphite
_diffrn_radiation_source 'fine-focus sealed tube'
_diffrn_radiation_type MoK\a
_diffrn_radiation_wavelength 0.71073
_diffrn_reflns_av_R_equivalents 0.0817
_diffrn_reflns_av_sigmaI/netI 0.0533
_diffrn_reflns_limit_h_max 22
_diffrn_reflns_limit_h_min -22
_diffrn_reflns_limit_k_max 23
_diffrn_reflns_limit_k_min -15
_diffrn_reflns_limit_l_max 23
_diffrn_reflns_limit_l_min -23
_diffrn_reflns_number 43864
_diffrn_reflns_theta_full 28.28
_diffrn_reflns_theta_max 28.28
_diffrn_reflns_theta_min 2.01
_exptl_absorpt_coefficient_mu 1.570
_exptl_absorpt_correction_T_max 0.9618
_exptl_absorpt_correction_T_min 0.7442
_exptl_absorpt_correction_type multi-scan
_exptl_absorpt_process_details SADABS
_exptl_crystal_colour red
_exptl_crystal_density_diffrn 1.463
_exptl_crystal_description plate
_exptl_crystal_F_000 2376
_exptl_crystal_size_max 0.20
_exptl_crystal_size_mid 0.15
_exptl_crystal_size_min 0.03
_platon_squeeze_details ' ?'
_refine_diff_density_max 0.658
_refine_diff_density_min -0.797
_refine_diff_density_rms 0.110
_refine_ls_extinction_method none
_refine_ls_goodness_of_fit_ref 0.978
_refine_ls_hydrogen_treatment riding
_refine_ls_matrix_type full
_refine_ls_number_parameters 277
_refine_ls_number_reflns 6733
_refine_ls_number_restraints 0
_refine_ls_restrained_S_all 0.978
_refine_ls_R_factor_all 0.0648
_refine_ls_R_factor_gt 0.0419
_refine_ls_shift/su_max 0.009
_refine_ls_shift/su_mean 0.000
_refine_ls_structure_factor_coef Fsqd
_refine_ls_weighting_details 'calc w=1/[\s^2^(Fo^2^)+(0.0503P)^2^+0.0000P] where P=(Fo^2^+2Fc^2^)/3'
_refine_ls_weighting_scheme calc
_refine_ls_wR_factor_gt 0.0951
_refine_ls_wR_factor_ref 0.1037
_reflns_number_gt 4841
_reflns_number_total 6733
_reflns_threshold_expression >2sigma(I)
_cod_data_source_file ja8048332_si_001.cif
_cod_data_source_block dp11
_cod_database_code 4108546

loop_
_symmetry_equiv_pos_as_xyz
'x, y, z'
'-x+1/2, -y+1/2, z+1/2'
'-x, y, -z+1/2'
'x+1/2, -y+1/2, -z'
'-x, -y, -z'
'x-1/2, y-1/2, -z-1/2'
'x, -y, z-1/2'
'-x-1/2, y-1/2, z'

loop_
_atom_site_label
_atom_site_type_symbol
_atom_site_fract_x
_atom_site_fract_y
_atom_site_fract_z
_atom_site_U_iso_or_equiv
_atom_site_adp_type
_atom_site_occupancy
_atom_site_symmetry_multiplicity
_atom_site_calc_flag
_atom_site_refinement_flags
I1 I 0.364881(13) 0.109969(11) 0.268221(12) 0.03277(6) Uani 1 1 d .
Zr1 Zr 0.348627(16) 0.271912(16) 0.248535(16) 0.02275(7) Uani 1 1 d .
Na1 Na 0.50368(7) 0.18340(7) 0.34611(7) 0.0354(3) Uani 1 1 d .
N1 N 0.46111(13) 0.27814(13) 0.24746(13) 0.0225(5) Uani 1 1 d .
C1 C 0.2990(2) 0.34179(17) 0.13363(17) 0.0346(8) Uani 1 1 d .
C2 C 0.23526(19) 0.29271(17) 0.15423(16) 0.0323(8) Uani 1 1 d .
H2 H 0.1807 0.3095 0.1681 0.039 Uiso 1 1 calc R
C3 C 0.25559(19) 0.21912(17) 0.13639(16) 0.0304(7) Uani 1 1 d .
C4 C 0.32839(18) 0.22211(18) 0.09725(17) 0.0321(8) Uani 1 1 d .
C5 C 0.3711(2) 0.1668(2) 0.05777(17) 0.0442(9) Uani 1 1 d .
H5 H 0.3551 0.1163 0.0601 0.053 Uiso 1 1 calc R
C6 C 0.4353(2) 0.1871(3) 0.0165(2) 0.0572(12) Uani 1 1 d .
H6 H 0.4638 0.1503 -0.0104 0.069 Uiso 1 1 calc R
C7 C 0.4602(2) 0.2611(3) 0.01305(19) 0.0557(12) Uani 1 1 d .
H7 H 0.5052 0.2733 -0.0165 0.067 Uiso 1 1 calc R
C8 C 0.4221(2) 0.3157(2) 0.05045(18) 0.0495(10) Uani 1 1 d .
H8 H 0.4401 0.3656 0.0472 0.059 Uiso 1 1 calc R
C9 C 0.35472(19) 0.29777(18) 0.09457(18) 0.0348(8) Uani 1 1 d .
C10 C 0.30236(19) 0.26380(17) 0.38696(16) 0.0302(7) Uani 1 1 d .
C11 C 0.36020(19) 0.31922(16) 0.37872(16) 0.0295(7) Uani 1 1 d .
H11 H 0.4110 0.3205 0.4076 0.035 Uiso 1 1 calc R
C12 C 0.3305(2) 0.37992(17) 0.33685(17) 0.0318(8) Uani 1 1 d .
C13 C 0.24826(19) 0.36349(18) 0.32344(18) 0.0370(8) Uani 1 1 d .
C14 C 0.1860(2) 0.4060(2) 0.2933(2) 0.0496(10) Uani 1 1 d .
H14 H 0.1956 0.4543 0.2739 0.060 Uiso 1 1 calc R
C15 C 0.1119(2) 0.3765(2) 0.2927(2) 0.0617(12) Uani 1 1 d .
H15 H 0.0696 0.4053 0.2730 0.074 Uiso 1 1 calc R
C16 C 0.0960(2) 0.3065(3) 0.3196(2) 0.0610(13) Uani 1 1 d .
H16 H 0.0436 0.2877 0.3160 0.073 Uiso 1 1 calc R
C17 C 0.1533(2) 0.2634(2) 0.3511(2) 0.0477(10) Uani 1 1 d .
H17 H 0.1410 0.2158 0.3708 0.057 Uiso 1 1 calc R
C18 C 0.2322(2) 0.29152(17) 0.35375(17) 0.0336(8) Uani 1 1 d .
C19 C 0.2969(2) 0.42547(18) 0.1298(2) 0.0504(10) Uani 1 1 d .
H19A H 0.3496 0.4453 0.1410 0.065 Uiso 1 1 calc R
H19B H 0.2587 0.4444 0.1666 0.065 Uiso 1 1 calc R
H19C H 0.2808 0.4410 0.0795 0.065 Uiso 1 1 calc R
C20 C 0.2041(2) 0.14956(18) 0.13768(18) 0.0377(8) Uani 1 1 d .
H20A H 0.2398 0.1065 0.1482 0.045 Uiso 1 1 calc R
C21 C 0.1668(2) 0.1363(2) 0.0615(2) 0.0506(10) Uani 1 1 d .
H21A H 0.1405 0.0878 0.0612 0.066 Uiso 1 1 calc R
H21B H 0.2080 0.1373 0.0229 0.066 Uiso 1 1 calc R
H21C H 0.1278 0.1753 0.0513 0.066 Uiso 1 1 calc R
C22 C 0.1414(2) 0.1511(2) 0.1989(2) 0.0549(11) Uani 1 1 d .
H22A H 0.1067 0.1941 0.1916 0.071 Uiso 1 1 calc R
H22B H 0.1672 0.1545 0.2479 0.071 Uiso 1 1 calc R
H22C H 0.1098 0.1055 0.1965 0.071 Uiso 1 1 calc R
C23 C 0.3694(2) 0.45507(18) 0.3277(2) 0.0423(9) Uani 1 1 d .
H23A H 0.3609 0.4724 0.2751 0.051 Uiso 1 1 calc R
C24 C 0.3319(2) 0.5115(2) 0.3811(2) 0.0599(12) Uani 1 1 d .
H24A H 0.3345 0.4926 0.4325 0.078 Uiso 1 1 calc R
H24B H 0.2764 0.5195 0.3671 0.078 Uiso 1 1 calc R
H24C H 0.3608 0.5586 0.3780 0.078 Uiso 1 1 calc R
C25 C 0.4578(2) 0.4521(2) 0.3426(2) 0.0573(12) Uani 1 1 d .
H25A H 0.4671 0.4417 0.3957 0.075 Uiso 1 1 calc R
H25B H 0.4818 0.5000 0.3296 0.075 Uiso 1 1 calc R
H25C H 0.4818 0.4129 0.3121 0.075 Uiso 1 1 calc R
C26 C 0.3061(2) 0.19785(18) 0.43790(18) 0.0425(9) Uani 1 1 d .
H26A H 0.3616 0.1843 0.4465 0.055 Uiso 1 1 calc R
H26B H 0.2782 0.1560 0.4148 0.055 Uiso 1 1 calc R
H26C H 0.2810 0.2101 0.4858 0.055 Uiso 1 1 calc R

loop_
_atom_site_aniso_label
_atom_site_aniso_U_11
_atom_site_aniso_U_22
_atom_site_aniso_U_33
_atom_site_aniso_U_23
_atom_site_aniso_U_13
_atom_site_aniso_U_12
I1 0.03975(11) 0.02636(11) 0.03220(11) 0.00369(8) -0.00746(9) -0.00261(9)
Zr1 0.02235(13) 0.02341(14) 0.02250(13) 0.00196(11) -0.00197(11) 0.00044(11)
Na1 0.0338(7) 0.0457(7) 0.0266(6) 0.0074(5) -0.0058(5) -0.0055(6)
N1 0.0256(12) 0.0218(11) 0.0201(11) 0.0009(10) -0.0026(10) 0.0021(10)
C1 0.0385(17) 0.0360(18) 0.0295(16) 0.0067(14) -0.0081(14) -0.0036(15)
C2 0.0289(16) 0.0409(18) 0.0272(15) 0.0101(13) -0.0093(13) -0.0012(14)
C3 0.0346(16) 0.0307(16) 0.0259(15) 0.0051(13) -0.0073(13) -0.0041(14)
C4 0.0305(16) 0.0426(18) 0.0233(15) 0.0055(14) -0.0099(13) 0.0000(15)
C5 0.0411(19) 0.068(2) 0.0235(15) -0.0057(17) -0.0096(15) 0.0120(19)
C6 0.042(2) 0.100(3) 0.0298(18) -0.014(2) -0.0124(17) 0.013(2)
C7 0.0293(18) 0.111(4) 0.0270(17) 0.000(2) -0.0010(15) -0.012(2)
C8 0.0381(19) 0.081(3) 0.0288(17) 0.0151(18) -0.0103(15) -0.0247(19)
C9 0.0310(17) 0.048(2) 0.0254(15) 0.0078(14) -0.0106(14) -0.0083(15)
C10 0.0342(16) 0.0318(17) 0.0245(15) -0.0010(13) 0.0054(13) -0.0014(14)
C11 0.0380(17) 0.0339(17) 0.0167(13) -0.0009(12) -0.0018(13) 0.0052(14)
C12 0.0394(17) 0.0281(16) 0.0281(16) -0.0024(13) -0.0004(14) 0.0040(14)
C13 0.0357(17) 0.0382(18) 0.0370(17) -0.0081(15) -0.0011(15) 0.0125(15)
C14 0.047(2) 0.050(2) 0.051(2) -0.0078(18) -0.0089(19) 0.0217(18)
C15 0.0371(19) 0.083(3) 0.065(3) -0.031(2) -0.011(2) 0.028(2)
C16 0.0257(18) 0.097(3) 0.061(3) -0.022(2) 0.0069(19) -0.001(2)
C17 0.0345(19) 0.069(3) 0.040(2) -0.0071(19) 0.0124(16) -0.0109(18)
C18 0.0357(17) 0.0372(18) 0.0278(15) -0.0065(14) 0.0067(15) 0.0037(15)
C19 0.054(2) 0.040(2) 0.058(2) 0.0171(18) -0.015(2) -0.0064(18)
C20 0.0428(19) 0.0359(18) 0.0342(17) 0.0044(14) -0.0120(15) -0.0088(16)
C21 0.052(2) 0.055(2) 0.044(2) 0.0006(18) -0.0174(18) -0.0159(19)
C22 0.057(2) 0.049(2) 0.059(2) -0.004(2) 0.005(2) -0.0216(19)
C23 0.060(2) 0.0279(17) 0.0391(19) 0.0000(15) -0.0094(18) -0.0028(17)
C24 0.066(3) 0.041(2) 0.073(3) -0.012(2) -0.021(2) 0.006(2)
C25 0.053(2) 0.045(2) 0.074(3) -0.008(2) 0.004(2) -0.0180(19)
C26 0.067(2) 0.0365(19) 0.0242(16) 0.0051(14) 0.0107(17) -0.0035(17)

loop_
_atom_type_symbol
_atom_type_description
_atom_type_scat_dispersion_real
_atom_type_scat_dispersion_imag
_atom_type_scat_source
C C 0.0033 0.0016 'International Tables Vol C Tables 4.2.6.8 and 6.1.1.4'
H H 0.0000 0.0000 'International Tables Vol C Tables 4.2.6.8 and 6.1.1.4'
N N 0.0061 0.0033 'International Tables Vol C Tables 4.2.6.8 and 6.1.1.4'
Na Na 0.0362 0.0249 'International Tables Vol C Tables 4.2.6.8 and 6.1.1.4'
Zr Zr -2.9673 0.5597 'International Tables Vol C Tables 4.2.6.8 and 6.1.1.4'
I I -0.4742 1.8119 'International Tables Vol C Tables 4.2.6.8 and 6.1.1.4'

loop_
_geom_angle_atom_site_label_1
_geom_angle_atom_site_label_2
_geom_angle_atom_site_label_3
_geom_angle
_geom_angle_site_symmetry_1
_geom_angle_site_symmetry_3
Zr1 I1 Na1 72.23(2) . .
Zr1 I1 Na1 65.89(2) . 3_655
Na1 I1 Na1 65.69(4) . 3_655
N1 Zr1 C11 84.88(10) . .
N1 Zr1 C12 94.70(10) . .
C11 Zr1 C12 32.85(9) . .
N1 Zr1 C1 106.89(10) . .
C11 Zr1 C1 127.59(10) . .
C12 Zr1 C1 94.73(10) . .
N1 Zr1 C2 136.56(10) . .
C11 Zr1 C2 128.35(10) . .
C12 Zr1 C2 101.91(10) . .
C1 Zr1 C2 32.65(10) . .
N1 Zr1 C10 108.24(10) . .
C11 Zr1 C10 31.98(10) . .
C12 Zr1 C10 53.97(10) . .
C1 Zr1 C10 134.08(10) . .
C2 Zr1 C10 114.04(10) . .
N1 Zr1 C3 126.16(10) . .
C11 Zr1 C3 148.82(10) . .
C12 Zr1 C3 131.34(10) . .
C1 Zr1 C3 52.38(9) . .
C2 Zr1 C3 30.66(9) . .
C10 Zr1 C3 120.56(9) . .
N1 Zr1 C13 126.26(10) . .
C11 Zr1 C13 51.66(10) . .
C12 Zr1 C13 31.59(10) . .
C1 Zr1 C13 83.79(10) . .
C2 Zr1 C13 76.74(10) . .
C10 Zr1 C13 51.53(10) . .
C3 Zr1 C13 102.44(10) . .
N1 Zr1 C18 135.62(10) . .
C11 Zr1 C18 50.99(10) . .
C12 Zr1 C18 52.06(10) . .
C1 Zr1 C18 104.65(10) . .
C2 Zr1 C18 84.10(10) . .
C10 Zr1 C18 30.60(9) . .
C3 Zr1 C18 97.83(10) . .
C13 Zr1 C18 30.39(9) . .
N1 Zr1 C9 86.76(9) . .
C11 Zr1 C9 149.55(10) . .
C12 Zr1 C9 119.44(10) . .
C1 Zr1 C9 30.27(10) . .
C2 Zr1 C9 50.13(9) . .
C10 Zr1 C9 163.44(10) . .
C3 Zr1 C9 49.71(9) . .
C13 Zr1 C9 114.00(10) . .
C18 Zr1 C9 132.86(9) . .
N1 Zr1 I1 88.10(7) . .
C11 Zr1 I1 102.73(7) . .
C12 Zr1 I1 134.35(7) . .
C1 Zr1 I1 127.93(7) . .
C2 Zr1 I1 106.90(7) . .
C10 Zr1 I1 81.89(7) . .
C3 Zr1 I1 78.20(6) . .
C13 Zr1 I1 126.84(7) . .
C18 Zr1 I1 96.45(7) . .
C9 Zr1 I1 106.20(7) . .
N1 Zr1 Na1 44.97(7) . 3_655
C11 Zr1 Na1 124.57(8) . 3_655
C12 Zr1 Na1 139.44(8) . 3_655
C1 Zr1 Na1 94.12(8) . 3_655
C2 Zr1 Na1 106.67(7) . 3_655
C10 Zr1 Na1 131.75(7) . 3_655
C3 Zr1 Na1 83.87(7) . 3_655
C13 Zr1 Na1 169.88(8) . 3_655
C18 Zr1 Na1 157.59(7) . 3_655
C9 Zr1 Na1 64.05(7) . 3_655
I1 Zr1 Na1 61.87(2) . 3_655
N1 Na1 N1 30.33(10) 3_655 .
N1 Na1 C6 121.00(12) 3_655 3_655
N1 Na1 C6 136.67(12) . 3_655
N1 Na1 C5 108.36(10) 3_655 3_655
N1 Na1 C5 136.20(11) . 3_655
C6 Na1 C5 29.13(11) 3_655 3_655
N1 Na1 C7 101.57(11) 3_655 3_655
N1 Na1 C7 109.26(11) . 3_655
C6 Na1 C7 28.34(12) 3_655 3_655
C5 Na1 C7 49.92(11) 3_655 3_655
N1 Na1 I1 100.24(6) 3_655 .
N1 Na1 I1 75.98(6) . .
C6 Na1 I1 137.18(10) 3_655 .
C5 Na1 I1 146.81(10) 3_655 .
C7 Na1 I1 139.53(8) 3_655 .
N1 Na1 C4 81.04(9) 3_655 3_655
N1 Na1 C4 109.44(9) . 3_655
C6 Na1 C4 48.51(10) 3_655 3_655
C5 Na1 C4 27.32(9) 3_655 3_655
C7 Na1 C4 54.72(9) 3_655 3_655
I1 Na1 C4 163.47(8) . 3_655
N1 Na1 I1 72.24(6) 3_655 3_655
N1 Na1 I1 91.73(6) . 3_655
C6 Na1 I1 108.73(10) 3_655 3_655
C5 Na1 I1 79.93(8) 3_655 3_655
C7 Na1 I1 125.57(8) 3_655 3_655
I1 Na1 I1 93.48(3) . 3_655
C4 Na1 I1 71.08(6) 3_655 3_655
N1 Na1 Zr1 33.09(6) 3_655 3_655
N1 Na1 Zr1 63.33(6) . 3_655
C6 Na1 Zr1 99.36(9) 3_655 3_655
C5 Na1 Zr1 78.33(8) 3_655 3_655
C7 Na1 Zr1 92.86(8) 3_655 3_655
I1 Na1 Zr1 122.84(4) . 3_655
C4 Na1 Zr1 52.10(6) 3_655 3_655
I1 Na1 Zr1 52.240(19) 3_655 3_655
N1 Na1 Na1 47.95(6) 3_655 3_655
N1 Na1 Na1 45.66(6) . 3_655
C6 Na1 Na1 159.26(10) 3_655 3_655
C5 Na1 Na1 130.86(9) 3_655 3_655
C7 Na1 Na1 149.52(9) 3_655 3_655
I1 Na1 Na1 60.86(3) . 3_655
C4 Na1 Na1 111.13(8) 3_655 3_655
I1 Na1 Na1 53.46(3) 3_655 3_655
Zr1 Na1 Na1 62.01(3) 3_655 3_655
N1 Na1 Zr1 61.96(6) 3_655 .
N1 Na1 Zr1 31.63(5) . .
C6 Na1 Zr1 137.02(10) 3_655 .
C5 Na1 Zr1 158.74(10) 3_655 .
C7 Na1 Zr1 111.18(9) 3_655 .
I1 Na1 Zr1 52.88(2) . .
C4 Na1 Zr1 137.80(7) 3_655 .
I1 Na1 Zr1 112.04(3) 3_655 .
Zr1 Na1 Zr1 94.93(3) 3_655 .
Na1 Na1 Zr1 58.61(3) 3_655 .
N1 N1 Zr1 174.3(2) 3_655 .
N1 N1 Na1 78.81(15) 3_655 3_655
Zr1 N1 Na1 101.94(10) . 3_655
N1 N1 Na1 70.86(14) 3_655 .
Zr1 N1 Na1 103.54(10) . .
Na1 N1 Na1 86.39(9) 3_655 .
C9 C1 C2 106.2(3) . .
C9 C1 C19 123.7(3) . .
C2 C1 C19 127.3(3) . .
C9 C1 Zr1 84.37(19) . .
C2 C1 Zr1 74.72(17) . .
C19 C1 Zr1 122.5(2) . .
C3 C2 C1 109.8(3) . .
C3 C2 Zr1 80.20(17) . .
C1 C2 Zr1 72.64(17) . .
C4 C3 C2 106.7(3) . .
C4 C3 C20 122.3(3) . .
C2 C3 C20 129.2(3) . .
C4 C3 Zr1 81.32(18) . .
C2 C3 Zr1 69.14(16) . .
C20 C3 Zr1 127.29(19) . .
C3 C4 C5 131.3(3) . .
C3 C4 C9 108.8(3) . .
C5 C4 C9 119.6(3) . .
C3 C4 Na1 128.8(2) . 3_655
C5 C4 Na1 62.46(17) . 3_655
C9 C4 Na1 86.63(18) . 3_655
C6 C5 C4 119.0(4) . .
C6 C5 Na1 72.3(2) . 3_655
C4 C5 Na1 90.2(2) . 3_655
C5 C6 C7 121.3(4) . .
C5 C6 Na1 78.6(2) . 3_655
C7 C6 Na1 87.1(2) . 3_655
C8 C7 C6 121.9(4) . .
C8 C7 Na1 91.3(2) . 3_655
C6 C7 Na1 64.6(2) . 3_655
C7 C8 C9 119.2(4) . .
C1 C9 C8 132.7(3) . .
C1 C9 C4 108.1(3) . .
C8 C9 C4 118.9(3) . .
C1 C9 Zr1 65.36(17) . .
C8 C9 Zr1 127.9(2) . .
C4 C9 Zr1 78.29(18) . .
C18 C10 C11 106.7(3) . .
C18 C10 C26 124.7(3) . .
C11 C10 C26 126.8(3) . .
C18 C10 Zr1 80.37(17) . .
C11 C10 Zr1 69.58(16) . .
C26 C10 Zr1 127.6(2) . .
C10 C11 C12 111.0(3) . .
C10 C11 Zr1 78.43(17) . .
C12 C11 Zr1 75.10(17) . .
C11 C12 C13 105.7(3) . .
C11 C12 C23 126.4(3) . .
C13 C12 C23 125.8(3) . .
C11 C12 Zr1 72.04(17) . .
C13 C12 Zr1 81.63(18) . .
C23 C12 Zr1 124.7(2) . .
C14 C13 C18 119.8(3) . .
C14 C13 C12 132.2(3) . .
C18 C13 C12 107.8(3) . .
C14 C13 Zr1 127.4(2) . .
C18 C13 Zr1 75.77(17) . .
C12 C13 Zr1 66.78(17) . .
C15 C14 C13 118.5(4) . .
C14 C15 C16 122.3(4) . .
C17 C16 C15 121.9(4) . .
C16 C17 C18 118.3(4) . .
C10 C18 C13 108.6(3) . .
C10 C18 C17 132.1(3) . .
C13 C18 C17 119.1(3) . .
C10 C18 Zr1 69.03(17) . .
C13 C18 Zr1 73.84(18) . .
C17 C18 Zr1 126.9(2) . .
C21 C20 C22 111.0(3) . .
C21 C20 C3 110.6(3) . .
C22 C20 C3 113.1(3) . .
C12 C23 C25 112.2(3) . .
C12 C23 C24 110.3(3) . .
C25 C23 C24 108.7(3) . .

loop_
_geom_bond_atom_site_label_1
_geom_bond_atom_site_label_2
_geom_bond_distance
_geom_bond_site_symmetry_2
I1 Zr1 2.9512(4) .
I1 Na1 3.0281(12) .
I1 Na1 3.2920(13) 3_655
Zr1 N1 1.901(2) .
Zr1 C11 2.484(3) .
Zr1 C12 2.523(3) .
Zr1 C1 2.549(3) .
Zr1 C2 2.576(3) .
Zr1 C10 2.597(3) .
Zr1 C3 2.717(3) .
Zr1 C13 2.716(3) .
Zr1 C18 2.741(3) .
Zr1 C9 2.791(3) .
Zr1 Na1 3.4072(12) 3_655
Na1 N1 2.461(3) 3_655
Na1 N1 2.556(3) .
Na1 C6 2.661(4) 3_655
Na1 C5 2.739(3) 3_655
Na1 C7 2.942(4) 3_655
Na1 C4 3.088(3) 3_655
Na1 I1 3.2920(13) 3_655
Na1 Zr1 3.4072(12) 3_655
Na1 Na1 3.435(2) 3_655
N1 N1 1.316(5) 3_655
N1 Na1 2.461(3) 3_655
C1 C9 1.414(5) .
C1 C2 1.441(4) .
C1 C19 1.509(4) .
C2 C3 1.406(4) .
C3 C4 1.414(4) .
C3 C20 1.525(4) .
C4 C5 1.418(5) .
C4 C9 1.434(4) .
C4 Na1 3.088(3) 3_655
C5 C6 1.360(5) .
C5 Na1 2.739(3) 3_655
C6 C7 1.399(6) .
C6 Na1 2.661(4) 3_655
C7 C8 1.353(6) .
C7 Na1 2.942(4) 3_655
C8 C9 1.420(5) .
C10 C18 1.415(4) .
C10 C11 1.404(4) .
C10 C26 1.498(4) .
C11 C12 1.417(4) .
C12 C13 1.438(4) .
C12 C23 1.514(4) .
C13 C14 1.407(5) .
C13 C18 1.431(4) .
C14 C15 1.359(6) .
C15 C16 1.375(6) .
C16 C17 1.361(5) .
C17 C18 1.425(5) .
C20 C21 1.518(5) .
C20 C22 1.521(5) .
C23 C25 1.516(5) .
C23 C24 1.532(5) .

loop_
_platon_squeeze_void_nr
_platon_squeeze_void_average_x
_platon_squeeze_void_average_y
_platon_squeeze_void_average_z
_platon_squeeze_void_volume
_platon_squeeze_void_count_electrons
1 0.000 0.500 0.000 192.0 40.4
2 -0.013 0.118 0.111 15.6 0.2
3 0.000 0.500 0.500 192.0 50.9
4 0.013 0.118 0.389 15.6 0.3
5 -0.013 0.882 0.611 15.6 0.5
6 0.013 0.882 0.889 15.6 -0.4
7 0.500 1.000 0.500 192.0 51.1
8 0.500 0.000 1.000 192.0 40.2
9 0.487 0.618 0.389 15.6 0.2
10 0.487 0.382 0.889 15.6 -0.5
11 0.513 0.618 0.111 15.6 0.3
12 0.513 0.382 0.611 15.6 0.7
